data_4338214
loop_
_publ_author_name
'Das, Sourav'
'Hossain, Sakiat'
'Dey, Atanu'
'Biswas, Sourav'
'Sutter, Jean-Pascal'
'Chandrasekhar, Vadapalli'

_publ_section_title
;
 Molecular Magnets Based on Homometallic Hexanuclear Lanthanide(III)
 Complexes.
;
_journal_issue 10
_journal_name_full 'Inorganic chemistry'
_journal_page_first 5020
_journal_page_last 5028
_journal_paper_doi 10.1021/ic500052v
_journal_volume 53
_journal_year 2014
_chemical_formula_moiety 'C62 H72 Ho6 N12 O28, 2(C H4 O), 4(Cl), 10(H2 O)'
_chemical_formula_sum 'C64 H100 Cl4 Ho6 N12 O40'
_chemical_formula_weight 2808.94
_chemical_name_systematic
; 
 ? 
;
_space_group_IT_number 2
_symmetry_cell_setting triclinic
_symmetry_space_group_name_Hall '-P 1'
_symmetry_space_group_name_H-M 'P -1'
_atom_sites_solution_hydrogens geom
_atom_sites_solution_primary direct
_atom_sites_solution_secondary difmap
_audit_creation_method SHELXL-97
_cell_angle_alpha 68.218(5)
_cell_angle_beta 88.492(5)
_cell_angle_gamma 76.446(5)
_cell_formula_units_Z 1
_cell_length_a 12.059(5)
_cell_length_b 12.920(5)
_cell_length_c 16.840(5)
_cell_measurement_temperature 100(2)
_cell_volume 2363.2(15)
_computing_cell_refinement 'Bruker SMART'
_computing_data_collection 'Bruker SMART'
_computing_data_reduction 'Bruker SAINT'
_computing_molecular_graphics 'Bruker SHELXTL'
_computing_publication_material 'Bruker SHELXTL'
_computing_structure_refinement 'Bruker SHELXTL'
_computing_structure_solution 'Bruker SHELXTL'
_diffrn_ambient_temperature 100(2)
_diffrn_measured_fraction_theta_full 0.970
_diffrn_measured_fraction_theta_max 0.970
_diffrn_radiation_monochromator graphite
_diffrn_radiation_source 'fine-focus sealed tube'
_diffrn_radiation_type MoK\a
_diffrn_radiation_wavelength 0.71069
_diffrn_reflns_av_R_equivalents 0.0413
_diffrn_reflns_av_sigmaI/netI 0.0453
_diffrn_reflns_limit_h_max 14
_diffrn_reflns_limit_h_min -10
_diffrn_reflns_limit_k_max 15
_diffrn_reflns_limit_k_min -15
_diffrn_reflns_limit_l_max 20
_diffrn_reflns_limit_l_min -17
_diffrn_reflns_number 26983
_diffrn_reflns_theta_full 25.03
_diffrn_reflns_theta_max 25.03
_diffrn_reflns_theta_min 4.11
_exptl_absorpt_coefficient_mu 5.164
_exptl_absorpt_correction_T_max 1
_exptl_absorpt_correction_T_min 0.531609
_exptl_absorpt_correction_type empirical
_exptl_absorpt_process_details sadabs
_exptl_crystal_colour colourless
_exptl_crystal_density_diffrn 1.974
_exptl_crystal_density_method 'not measured'
_exptl_crystal_description block
_exptl_crystal_F_000 1358
_exptl_crystal_size_max 0.053
_exptl_crystal_size_mid 0.042
_exptl_crystal_size_min 0.025
_refine_diff_density_max 2.514
_refine_diff_density_min -2.064
_refine_diff_density_rms 0.238
_refine_ls_extinction_method none
_refine_ls_goodness_of_fit_ref 1.101
_refine_ls_hydrogen_treatment mixed
_refine_ls_matrix_type full
_refine_ls_number_parameters 581
_refine_ls_number_reflns 8108
_refine_ls_number_restraints 12
_refine_ls_restrained_S_all 1.100
_refine_ls_R_factor_all 0.0643
_refine_ls_R_factor_gt 0.0471
_refine_ls_shift/su_max 0.001
_refine_ls_shift/su_mean 0.000
_refine_ls_structure_factor_coef Fsqd
_refine_ls_weighting_details 'calc w=1/[\s^2^(Fo^2^)+(0.0674P)^2^+28.4541P] where P=(Fo^2^+2Fc^2^)/3'
_refine_ls_weighting_scheme calc
_refine_ls_wR_factor_gt 0.1248
_refine_ls_wR_factor_ref 0.1411
_reflns_number_gt 6654
_reflns_number_total 8108
_reflns_threshold_expression >2sigma(I)
_cod_data_source_file ic500052v_si_003.cif
_cod_data_source_block Ho6
_cod_depositor_comments
;
The following automatic conversions were performed:

'_symmetry_cell_setting' value 'Triclinic' changed to 'triclinic'
according to
/usr/data/users/saulius/crontab/automatic-downloads/rss-feeds/ACS/lib/dictionaries/cif_core.dic
dictionary named 'cif_core.dic' version 2.4.2 from 2011-04-26.

Automatic conversion script
Id: cif_fix_values 2281 2013-09-26 08:29:07Z andrius 

 Adding full bibliography for 4338211--4338214.cif.
;
_cod_original_sg_symbol_H-M 'P-1   '
_cod_database_code 4338214

loop_
_symmetry_equiv_pos_as_xyz
'x, y, z'
'-x, -y, -z'

loop_
_atom_site_label
_atom_site_type_symbol
_atom_site_fract_x
_atom_site_fract_y
_atom_site_fract_z
_atom_site_U_iso_or_equiv
_atom_site_adp_type
_atom_site_occupancy
_atom_site_symmetry_multiplicity
_atom_site_calc_flag
_atom_site_refinement_flags
Ho2 Ho 0.86977(3) 0.08395(4) 0.91502(3) 0.02091(13) Uani 1 1 d .
Ho1 Ho 0.86161(4) 0.06966(4) 1.15496(3) 0.02180(14) Uani 1 1 d .
Ho3 Ho 0.94552(4) 0.17085(4) 0.68538(3) 0.02335(14) Uani 1 1 d .
Cl1 Cl 0.8965(3) 0.7152(2) 0.0785(2) 0.0466(7) Uani 1 1 d .
Cl2 Cl 0.6947(11) 0.4980(8) 0.7806(5) 0.208(5) Uani 1 1 d .
O1 O 0.8035(5) 0.1804(6) 0.7724(4) 0.0280(15) Uani 1 1 d .
O2 O 0.7651(5) 0.0591(5) 1.0403(4) 0.0223(14) Uani 1 1 d .
O3 O 0.8614(5) -0.0708(6) 1.2934(4) 0.0299(16) Uani 1 1 d .
O4 O 0.9505(6) -0.1594(7) 1.4483(4) 0.0359(17) Uani 1 1 d .
O5 O 1.2352(7) -0.2645(6) 0.9406(6) 0.0426(19) Uani 1 1 d D
H5 H 1.304(4) -0.266(6) 0.929(9) 0.064 Uiso 1 1 d D
O6 O 0.9660(6) -0.0200(5) 0.7670(5) 0.0290(16) Uani 1 1 d .
O7 O 0.8242(6) 0.3029(6) 0.5819(4) 0.0338(17) Uani 1 1 d .
O8 O 0.7193(7) 0.5163(7) 0.4901(5) 0.047(2) Uani 1 1 d .
O9 O 1.0249(5) 0.1140(5) 0.8318(4) 0.0227(14) Uani 1 1 d D
O10 O 0.7935(6) -0.0722(6) 0.9188(5) 0.0310(16) Uani 1 1 d .
H10A H 0.7693 -0.1050 0.9692 0.047 Uiso 1 1 d R
H10B H 0.7359 -0.0479 0.8807 0.047 Uiso 1 1 d R
O11 O 0.8519(6) 0.2817(6) 0.8948(5) 0.0364(17) Uani 1 1 d .
H11A H 0.8058 0.3276 0.8499 0.055 Uiso 1 1 d R
H11B H 0.8244 0.2948 0.9397 0.055 Uiso 1 1 d R
O12 O 0.9784(5) 0.0846(5) 1.0338(4) 0.0199(13) Uani 1 1 d D
O13 O 0.7641(7) 0.1745(7) 1.2428(5) 0.045(2) Uani 1 1 d D
H13 H 0.723(10) 0.126(9) 1.255(2) 0.068 Uiso 1 1 d D
O14 O 1.0218(8) 0.3296(7) 0.6586(6) 0.059(3) Uani 1 1 d .
H14A H 1.0076 0.3769 0.6046 0.088 Uiso 1 1 d R
H14B H 0.9917 0.3680 0.6908 0.088 Uiso 1 1 d R
O15 O 0.8247(9) 0.6144(9) 0.2631(7) 0.062(2) Uani 1 1 d .
H15 H 0.8527 0.6404 0.2172 0.092 Uiso 1 1 calc R
O16 O 0.6132(8) 0.7230(10) 0.7488(7) 0.133(7) Uani 1 1 d G
H16C H 0.6609 0.7550 0.7168 0.200 Uiso 1 1 d G
H16D H 0.5470 0.7501 0.7230 0.200 Uiso 1 1 d G
O17 O 0.6362(10) 0.8784(12) 0.8534(9) 0.199(11) Uani 1 1 d G
H17A H 0.6310 0.8366 0.9053 0.299 Uiso 1 1 d G
H17B H 0.6652 0.8360 0.8260 0.299 Uiso 1 1 d G
O18 O 0.8278(10) 0.5187(13) 0.6418(10) 0.275(19) Uani 1 1 d G
H18A H 0.8519 0.4500 0.6448 0.413 Uiso 1 1 d G
H18B H 0.7663 0.5248 0.6673 0.413 Uiso 1 1 d G
O19 O 0.573(2) 0.3237(17) 0.2042(12) 0.387(19) Uani 1 1 d GU
H19A H 0.6316 0.3280 0.2289 0.581 Uiso 1 1 d G
H19B H 0.5324 0.3909 0.1771 0.581 Uiso 1 1 d G
O20 O 0.449(3) 0.6405(19) 0.0217(11) 0.67(7) Uani 1 1 d G
H20A H 0.4306 0.5764 0.0418 1.009 Uiso 1 1 d G
H20B H 0.4317 0.6753 0.0560 1.009 Uiso 1 1 d G
N1 N 0.6572(6) 0.1559(7) 0.8899(5) 0.0261(18) Uani 1 1 d .
N2 N 0.5952(7) 0.0648(8) 1.1079(5) 0.032(2) Uani 1 1 d .
N3 N 0.6687(7) 0.0261(8) 1.1825(6) 0.034(2) Uani 1 1 d .
N4 N 1.0493(8) -0.2335(7) 0.8514(5) 0.0306(19) Uani 1 1 d .
N5 N 0.8462(7) -0.0524(7) 0.6799(6) 0.033(2) Uani 1 1 d .
N6 N 0.8273(7) 0.0679(7) 0.6351(5) 0.0286(19) Uani 1 1 d .
C1 C 0.6898(8) 0.2298(10) 0.7403(7) 0.034(2) Uani 1 1 d .
H1 H 0.6673 0.2731 0.6828 0.041 Uiso 1 1 calc R
C2 C 0.6082(9) 0.2044(9) 0.8103(7) 0.035(2) Uani 1 1 d .
C3 C 0.4917(9) 0.2275(11) 0.7946(8) 0.045(3) Uani 1 1 d .
H3 H 0.4596 0.2613 0.7386 0.054 Uiso 1 1 calc R
C4 C 0.4233(9) 0.2006(12) 0.8619(8) 0.048(3) Uani 1 1 d .
H4 H 0.3446 0.2159 0.8515 0.058 Uiso 1 1 calc R
C5 C 0.4710(9) 0.1505(11) 0.9452(8) 0.040(3) Uani 1 1 d .
H5A H 0.4261 0.1315 0.9917 0.048 Uiso 1 1 calc R
C6 C 0.5900(8) 0.1298(9) 0.9566(7) 0.031(2) Uani 1 1 d .
C7 C 0.6540(8) 0.0784(9) 1.0416(7) 0.029(2) Uani 1 1 d .
C8 C 0.6170(9) -0.0077(11) 1.2524(7) 0.040(3) Uani 1 1 d .
H8 H 0.5393 -0.0029 1.2470 0.048 Uiso 1 1 calc R
C9 C 0.6696(9) -0.0519(10) 1.3375(7) 0.035(2) Uani 1 1 d .
C10 C 0.5984(10) -0.0661(11) 1.4073(8) 0.042(3) Uani 1 1 d .
H10 H 0.5195 -0.0463 1.3968 0.051 Uiso 1 1 calc R
C11 C 0.6446(11) -0.1088(11) 1.4903(8) 0.045(3) Uani 1 1 d .
H11 H 0.5967 -0.1165 1.5353 0.054 Uiso 1 1 calc R
C12 C 0.7635(10) -0.1408(10) 1.5073(7) 0.038(3) Uani 1 1 d .
H12 H 0.7949 -0.1693 1.5633 0.046 Uiso 1 1 calc R
C13 C 0.8326(9) -0.1296(9) 1.4405(7) 0.032(2) Uani 1 1 d .
C14 C 0.7894(8) -0.0832(9) 1.3546(7) 0.029(2) Uani 1 1 d .
C15 C 1.0041(12) -0.1999(15) 1.5337(8) 0.062(4) Uani 1 1 d .
H15A H 0.9879 -0.2722 1.5677 0.092 Uiso 1 1 calc R
H15B H 0.9747 -0.1450 1.5595 0.092 Uiso 1 1 calc R
H15C H 1.0853 -0.2096 1.5305 0.092 Uiso 1 1 calc R
C16 C 1.2095(11) -0.3677(9) 0.9471(8) 0.047(3) Uani 1 1 d D
H16A H 1.2061 -0.4146 1.0070 0.056 Uiso 1 1 calc R
H16B H 1.2694 -0.4101 0.9235 0.056 Uiso 1 1 calc R
C17 C 1.0953(11) -0.3437(9) 0.8990(7) 0.040(3) Uani 1 1 d .
C18 C 1.0486(13) -0.4319(10) 0.9014(8) 0.051(3) Uani 1 1 d .
H18 H 1.0829 -0.5073 0.9363 0.061 Uiso 1 1 calc R
C19 C 0.9491(13) -0.4068(10) 0.8510(10) 0.056(4) Uani 1 1 d .
H19 H 0.9148 -0.4645 0.8517 0.067 Uiso 1 1 calc R
C20 C 0.9030(11) -0.2936(10) 0.7998(8) 0.044(3) Uani 1 1 d .
H20 H 0.8371 -0.2739 0.7646 0.053 Uiso 1 1 calc R
C21 C 0.9546(10) -0.2098(8) 0.8009(7) 0.032(2) Uani 1 1 d .
C22 C 0.9168(8) -0.0862(9) 0.7461(7) 0.027(2) Uani 1 1 d .
C23 C 0.7437(8) 0.1094(9) 0.5754(6) 0.029(2) Uani 1 1 d .
H23 H 0.7109 0.0564 0.5657 0.035 Uiso 1 1 calc R
C24 C 0.6981(9) 0.2264(10) 0.5241(7) 0.033(2) Uani 1 1 d .
C25 C 0.6053(9) 0.2493(11) 0.4647(7) 0.038(3) Uani 1 1 d .
H25 H 0.5816 0.1884 0.4594 0.045 Uiso 1 1 calc R
C26 C 0.5502(10) 0.3605(12) 0.4148(8) 0.047(3) Uani 1 1 d .
H26 H 0.4893 0.3746 0.3765 0.056 Uiso 1 1 calc R
C27 C 0.5864(10) 0.4523(10) 0.4223(7) 0.042(3) Uani 1 1 d .
H27 H 0.5488 0.5275 0.3891 0.050 Uiso 1 1 calc R
C28 C 0.6782(9) 0.4317(10) 0.4790(7) 0.038(3) Uani 1 1 d .
C29 C 0.7367(9) 0.3187(9) 0.5318(7) 0.031(2) Uani 1 1 d .
C30 C 0.6689(12) 0.6345(11) 0.4357(8) 0.053(3) Uani 1 1 d .
H30A H 0.6805 0.6449 0.3769 0.079 Uiso 1 1 calc R
H30B H 0.7044 0.6844 0.4509 0.079 Uiso 1 1 calc R
H30C H 0.5885 0.6527 0.4433 0.079 Uiso 1 1 calc R
C31 C 0.8091(14) 0.1796(14) 1.3190(9) 0.064(4) Uani 1 1 d D
H31A H 0.8467 0.2415 1.3035 0.096 Uiso 1 1 calc R
H31B H 0.8629 0.1084 1.3501 0.096 Uiso 1 1 calc R
H31C H 0.7478 0.1924 1.3544 0.096 Uiso 1 1 calc R
C32 C 0.843(2) 0.4950(17) 0.2885(14) 0.113(8) Uani 1 1 d .
H32A H 0.7804 0.4777 0.2658 0.170 Uiso 1 1 calc R
H32B H 0.8481 0.4600 0.3499 0.170 Uiso 1 1 calc R
H32C H 0.9128 0.4655 0.2670 0.170 Uiso 1 1 calc R
H12W H 0.995(10) 0.150(5) 1.019(7) 0.04(3) Uiso 1 1 d D
H9W H 1.064(6) 0.157(6) 0.838(5) 0.002(19) Uiso 1 1 d D

loop_
_atom_site_aniso_label
_atom_site_aniso_U_11
_atom_site_aniso_U_22
_atom_site_aniso_U_33
_atom_site_aniso_U_23
_atom_site_aniso_U_13
_atom_site_aniso_U_12
Ho2 0.0144(2) 0.0245(2) 0.0227(3) -0.01007(19) -0.00057(17) -0.00039(17)
Ho1 0.0185(2) 0.0239(2) 0.0240(3) -0.01269(19) 0.00331(18) -0.00109(17)
Ho3 0.0228(2) 0.0257(2) 0.0229(3) -0.01126(19) -0.00007(18) -0.00483(18)
Cl1 0.0554(18) 0.0303(14) 0.0572(19) -0.0152(13) 0.0070(15) -0.0185(13)
Cl2 0.343(14) 0.148(7) 0.108(6) -0.004(5) -0.081(7) -0.072(8)
O1 0.018(3) 0.034(4) 0.028(4) -0.013(3) 0.000(3) 0.005(3)
O2 0.013(3) 0.030(3) 0.025(4) -0.012(3) 0.002(3) -0.003(3)
O3 0.018(3) 0.049(4) 0.019(4) -0.013(3) 0.001(3) -0.003(3)
O4 0.025(4) 0.062(5) 0.020(4) -0.016(4) -0.001(3) -0.009(3)
O5 0.038(4) 0.025(4) 0.056(5) -0.014(4) 0.000(4) 0.008(3)
O6 0.029(4) 0.024(3) 0.037(4) -0.013(3) -0.001(3) -0.010(3)
O7 0.034(4) 0.038(4) 0.026(4) -0.010(3) -0.007(3) -0.005(3)
O8 0.048(5) 0.045(5) 0.037(5) -0.007(4) -0.012(4) -0.003(4)
O9 0.023(3) 0.026(3) 0.025(4) -0.015(3) 0.001(3) -0.007(3)
O10 0.023(4) 0.037(4) 0.039(4) -0.018(3) 0.000(3) -0.010(3)
O11 0.047(5) 0.030(4) 0.029(4) -0.014(3) -0.002(4) 0.002(3)
O12 0.017(3) 0.021(3) 0.024(4) -0.013(3) 0.003(3) -0.002(3)
O13 0.057(5) 0.043(5) 0.047(5) -0.029(4) 0.026(4) -0.015(4)
O14 0.073(6) 0.046(5) 0.056(6) -0.008(4) -0.028(5) -0.025(5)
O15 0.057(6) 0.067(6) 0.062(7) -0.028(5) 0.003(5) -0.012(5)
O16 0.073(8) 0.169(14) 0.25(2) -0.159(15) 0.051(10) -0.064(9)
O17 0.121(14) 0.32(3) 0.155(17) -0.158(19) -0.012(12) 0.072(16)
O18 0.25(2) 0.083(11) 0.45(4) -0.077(18) -0.26(3) 0.034(13)
O19 0.387(19) 0.387(19) 0.387(19) -0.146(7) 0.0261(16) -0.093(5)
O20 1.12(14) 0.12(2) 0.70(9) -0.13(4) -0.71(10) 0.04(4)
N1 0.014(4) 0.039(5) 0.023(5) -0.014(4) -0.002(3) 0.001(3)
N2 0.020(4) 0.049(5) 0.024(5) -0.013(4) 0.001(4) -0.001(4)
N3 0.024(4) 0.042(5) 0.034(5) -0.014(4) 0.007(4) -0.006(4)
N4 0.037(5) 0.030(5) 0.023(5) -0.011(4) 0.002(4) -0.005(4)
N5 0.030(5) 0.038(5) 0.038(5) -0.022(4) 0.001(4) -0.008(4)
N6 0.026(4) 0.035(5) 0.029(5) -0.019(4) 0.004(4) -0.006(4)
C1 0.017(5) 0.046(6) 0.033(6) -0.016(5) -0.003(4) 0.007(4)
C2 0.026(5) 0.036(6) 0.041(7) -0.015(5) -0.001(5) 0.000(5)
C3 0.023(6) 0.063(8) 0.044(7) -0.021(6) -0.003(5) 0.002(5)
C4 0.016(5) 0.072(9) 0.048(8) -0.017(7) -0.006(5) -0.002(5)
C5 0.019(5) 0.060(8) 0.039(7) -0.018(6) 0.003(5) -0.006(5)
C6 0.020(5) 0.040(6) 0.031(6) -0.016(5) -0.005(5) 0.003(4)
C7 0.020(5) 0.031(5) 0.032(6) -0.009(5) 0.002(4) -0.004(4)
C8 0.016(5) 0.064(8) 0.035(7) -0.017(6) -0.001(5) -0.001(5)
C9 0.029(6) 0.048(7) 0.033(6) -0.022(5) 0.013(5) -0.011(5)
C10 0.028(6) 0.057(7) 0.041(7) -0.015(6) 0.021(5) -0.013(5)
C11 0.047(7) 0.062(8) 0.035(7) -0.025(6) 0.016(6) -0.021(6)
C12 0.042(7) 0.051(7) 0.027(6) -0.017(5) 0.008(5) -0.018(5)
C13 0.032(6) 0.043(6) 0.032(6) -0.024(5) 0.006(5) -0.014(5)
C14 0.027(5) 0.036(6) 0.032(6) -0.022(5) 0.010(5) -0.010(4)
C15 0.045(8) 0.108(12) 0.038(8) -0.040(8) 0.002(6) -0.009(8)
C16 0.069(9) 0.031(6) 0.030(6) -0.012(5) -0.012(6) 0.009(6)
C17 0.056(7) 0.029(6) 0.041(7) -0.024(5) 0.010(6) -0.002(5)
C18 0.080(10) 0.029(6) 0.045(8) -0.016(6) 0.015(7) -0.011(6)
C19 0.078(10) 0.033(7) 0.073(10) -0.031(7) 0.028(8) -0.028(7)
C20 0.051(7) 0.039(7) 0.057(8) -0.029(6) 0.016(6) -0.021(6)
C21 0.047(7) 0.025(5) 0.028(6) -0.017(4) 0.013(5) -0.006(5)
C22 0.019(5) 0.033(5) 0.035(6) -0.021(5) 0.008(4) -0.008(4)
C23 0.028(5) 0.042(6) 0.028(6) -0.024(5) -0.002(4) -0.009(5)
C24 0.027(5) 0.049(7) 0.025(6) -0.017(5) 0.003(5) -0.007(5)
C25 0.022(5) 0.066(8) 0.028(6) -0.023(6) 0.000(5) -0.008(5)
C26 0.024(6) 0.075(9) 0.042(7) -0.024(7) -0.009(5) -0.010(6)
C27 0.041(7) 0.038(6) 0.034(7) -0.006(5) 0.000(5) 0.000(5)
C28 0.029(6) 0.052(7) 0.021(6) -0.004(5) 0.003(5) -0.003(5)
C29 0.030(6) 0.043(6) 0.024(5) -0.015(5) 0.006(5) -0.014(5)
C30 0.054(8) 0.050(8) 0.039(7) -0.011(6) -0.008(6) 0.008(6)
C31 0.082(11) 0.084(11) 0.061(9) -0.051(9) 0.039(8) -0.047(9)
C32 0.18(2) 0.088(14) 0.101(16) -0.045(12) 0.071(16) -0.076(15)

loop_
_atom_type_symbol
_atom_type_description
_atom_type_scat_dispersion_real
_atom_type_scat_dispersion_imag
_atom_type_scat_source
C C 0.0033 0.0016 'International Tables Vol C Tables 4.2.6.8 and 6.1.1.4'
H H 0.0000 0.0000 'International Tables Vol C Tables 4.2.6.8 and 6.1.1.4'
N N 0.0061 0.0033 'International Tables Vol C Tables 4.2.6.8 and 6.1.1.4'
O O 0.0106 0.0060 'International Tables Vol C Tables 4.2.6.8 and 6.1.1.4'
Cl Cl 0.1484 0.1585 'International Tables Vol C Tables 4.2.6.8 and 6.1.1.4'
Ho Ho -0.2175 4.6783 'International Tables Vol C Tables 4.2.6.8 and 6.1.1.4'

loop_
_geom_angle_atom_site_label_1
_geom_angle_atom_site_label_2
_geom_angle_atom_site_label_3
_geom_angle
_geom_angle_site_symmetry_1
_geom_angle_site_symmetry_3
O1 Ho2 O9 71.1(2) . .
O1 Ho2 O12 124.2(2) . 2_757
O9 Ho2 O12 70.9(2) . 2_757
O1 Ho2 O2 128.9(2) . .
O9 Ho2 O2 156.1(2) . .
O12 Ho2 O2 100.4(2) 2_757 .
O1 Ho2 O10 89.4(2) . .
O9 Ho2 O10 116.4(2) . .
O12 Ho2 O10 73.1(2) 2_757 .
O2 Ho2 O10 80.2(2) . .
O1 Ho2 O11 77.4(2) . .
O9 Ho2 O11 82.0(2) . .
O12 Ho2 O11 134.0(2) 2_757 .
O2 Ho2 O11 89.7(2) . .
O10 Ho2 O11 152.7(2) . .
O1 Ho2 O12 146.2(2) . .
O9 Ho2 O12 88.9(2) . .
O12 Ho2 O12 70.2(2) 2_757 .
O2 Ho2 O12 67.2(2) . .
O10 Ho2 O12 124.3(2) . .
O11 Ho2 O12 72.9(2) . .
O1 Ho2 N1 65.0(2) . .
O9 Ho2 N1 135.3(2) . .
O12 Ho2 N1 144.0(2) 2_757 .
O2 Ho2 N1 64.1(2) . .
O10 Ho2 N1 72.3(3) . .
O11 Ho2 N1 80.5(3) . .
O12 Ho2 N1 123.9(2) . .
O1 Ho2 Ho3 33.68(16) . .
O9 Ho2 Ho3 39.22(15) . .
O12 Ho2 Ho3 94.96(15) 2_757 .
O2 Ho2 Ho3 162.54(15) . .
O10 Ho2 Ho3 96.46(18) . .
O11 Ho2 Ho3 85.65(18) . .
O12 Ho2 Ho3 126.73(15) . .
N1 Ho2 Ho3 98.53(19) . .
O1 Ho2 Ho1 89.14(16) . 2_757
O9 Ho2 Ho1 36.86(15) . 2_757
O12 Ho2 Ho1 38.34(15) 2_757 2_757
O2 Ho2 Ho1 138.69(15) . 2_757
O10 Ho2 Ho1 85.46(17) . 2_757
O11 Ho2 Ho1 117.56(19) . 2_757
O12 Ho2 Ho1 90.49(14) . 2_757
N1 Ho2 Ho1 145.41(18) . 2_757
Ho3 Ho2 Ho1 57.175(14) . 2_757
O1 Ho2 Ho2 148.51(16) . 2_757
O9 Ho2 Ho2 77.86(16) . 2_757
O12 Ho2 Ho2 35.47(14) 2_757 2_757
O2 Ho2 Ho2 82.54(15) . 2_757
O10 Ho2 Ho2 99.87(17) . 2_757
O11 Ho2 Ho2 103.84(18) . 2_757
O12 Ho2 Ho2 34.72(14) . 2_757
N1 Ho2 Ho2 146.44(19) . 2_757
Ho3 Ho2 Ho2 114.91(3) . 2_757
Ho1 Ho2 Ho2 62.00(3) 2_757 2_757
O1 Ho2 Ho1 148.97(16) . .
O9 Ho2 Ho1 123.66(15) . .
O12 Ho2 Ho1 86.69(15) 2_757 .
O2 Ho2 Ho1 32.46(14) . .
O10 Ho2 Ho1 104.17(18) . .
O11 Ho2 Ho1 78.21(18) . .
O12 Ho2 Ho1 34.87(15) . .
N1 Ho2 Ho1 92.25(18) . .
Ho3 Ho2 Ho1 158.846(17) . .
Ho1 Ho2 Ho1 119.249(16) 2_757 .
Ho2 Ho2 Ho1 57.25(2) 2_757 .
O6 Ho1 O2 146.3(2) 2_757 .
O6 Ho1 O3 68.3(2) 2_757 .
O2 Ho1 O3 118.5(2) . .
O6 Ho1 O9 67.0(2) 2_757 2_757
O2 Ho1 O9 84.7(2) . 2_757
O3 Ho1 O9 67.8(2) . 2_757
O6 Ho1 O12 84.6(2) 2_757 .
O2 Ho1 O12 67.9(2) . .
O3 Ho1 O12 135.4(2) . .
O9 Ho1 O12 69.2(2) 2_757 .
O6 Ho1 O5 125.2(3) 2_757 2_757
O2 Ho1 O5 71.1(2) . 2_757
O3 Ho1 O5 143.1(3) . 2_757
O9 Ho1 O5 147.5(3) 2_757 2_757
O12 Ho1 O5 81.4(2) . 2_757
O6 Ho1 O13 91.9(3) 2_757 .
O2 Ho1 O13 121.8(3) . .
O3 Ho1 O13 74.1(3) . .
O9 Ho1 O13 141.0(3) 2_757 .
O12 Ho1 O13 144.0(2) . .
O5 Ho1 O13 71.5(3) 2_757 .
O6 Ho1 N3 136.8(3) 2_757 .
O2 Ho1 N3 63.8(3) . .
O3 Ho1 N3 68.7(3) . .
O9 Ho1 N3 100.5(3) 2_757 .
O12 Ho1 N3 131.3(2) . .
O5 Ho1 N3 88.2(3) 2_757 .
O13 Ho1 N3 72.2(3) . .
O6 Ho1 N4 62.9(2) 2_757 2_757
O2 Ho1 N4 125.8(2) . 2_757
O3 Ho1 N4 115.3(3) . 2_757
O9 Ho1 N4 122.0(2) 2_757 2_757
O12 Ho1 N4 78.7(2) . 2_757
O5 Ho1 N4 62.5(3) 2_757 2_757
O13 Ho1 N4 68.0(3) . 2_757
N3 Ho1 N4 136.2(3) . 2_757
O6 Ho1 Ho3 38.14(16) 2_757 2_757
O2 Ho1 Ho3 124.65(15) . 2_757
O3 Ho1 Ho3 39.81(16) . 2_757
O9 Ho1 Ho3 42.29(15) 2_757 2_757
O12 Ho1 Ho3 97.95(15) . 2_757
O5 Ho1 Ho3 162.90(19) 2_757 2_757
O13 Ho1 Ho3 101.1(2) . 2_757
N3 Ho1 Ho3 104.4(2) . 2_757
N4 Ho1 Ho3 100.55(19) 2_757 2_757
O6 Ho1 Ho2 60.11(17) 2_757 2_757
O2 Ho1 Ho2 86.32(15) . 2_757
O3 Ho1 Ho2 98.05(16) . 2_757
O9 Ho1 Ho2 35.92(16) 2_757 2_757
O12 Ho1 Ho2 37.52(15) . 2_757
O5 Ho1 Ho2 118.6(2) 2_757 2_757
O13 Ho1 Ho2 151.4(2) . 2_757
N3 Ho1 Ho2 131.4(2) . 2_757
N4 Ho1 Ho2 92.22(19) 2_757 2_757
Ho3 Ho1 Ho2 61.01(2) 2_757 2_757
O6 Ho1 Ho2 117.95(18) 2_757 .
O2 Ho1 Ho2 33.13(15) . .
O3 Ho1 Ho2 137.31(17) . .
O9 Ho1 Ho2 76.35(15) 2_757 .
O12 Ho1 Ho2 34.87(14) . .
O5 Ho1 Ho2 71.48(19) 2_757 .
O13 Ho1 Ho2 141.6(2) . .
N3 Ho1 Ho2 96.9(2) . .
N4 Ho1 Ho2 102.90(19) 2_757 .
Ho3 Ho1 Ho2 117.27(2) 2_757 .
Ho2 Ho1 Ho2 60.751(16) 2_757 .
O7 Ho3 O1 86.5(3) . .
O7 Ho3 O6 135.8(2) . .
O1 Ho3 O6 79.2(2) . .
O7 Ho3 O14 79.1(3) . .
O1 Ho3 O14 108.2(3) . .
O6 Ho3 O14 145.0(3) . .
O7 Ho3 O3 139.3(3) . 2_757
O1 Ho3 O3 134.0(2) . 2_757
O6 Ho3 O3 68.9(2) . 2_757
O14 Ho3 O3 83.3(3) . 2_757
O7 Ho3 O9 145.1(2) . .
O1 Ho3 O9 70.3(2) . .
O6 Ho3 O9 66.2(2) . .
O14 Ho3 O9 83.8(3) . .
O3 Ho3 O9 67.0(2) 2_757 .
O7 Ho3 N6 73.2(3) . .
O1 Ho3 N6 82.3(3) . .
O6 Ho3 N6 63.7(3) . .
O14 Ho3 N6 149.7(3) . .
O3 Ho3 N6 110.2(3) 2_757 .
O9 Ho3 N6 126.2(2) . .
O7 Ho3 O4 78.9(3) . 2_757
O1 Ho3 O4 159.3(2) . 2_757
O6 Ho3 O4 101.1(2) . 2_757
O14 Ho3 O4 83.6(3) . 2_757
O3 Ho3 O4 62.7(2) 2_757 2_757
O9 Ho3 O4 129.1(2) . 2_757
N6 Ho3 O4 79.4(2) . 2_757
O7 Ho3 Ho1 173.24(18) . 2_757
O1 Ho3 Ho1 95.04(17) . 2_757
O6 Ho3 Ho1 38.59(16) . 2_757
O14 Ho3 Ho1 106.5(2) . 2_757
O3 Ho3 Ho1 40.15(17) 2_757 2_757
O9 Ho3 Ho1 40.85(14) . 2_757
N6 Ho3 Ho1 100.5(2) . 2_757
O4 Ho3 Ho1 97.83(17) 2_757 2_757
O7 Ho3 Ho2 120.79(19) . .
O1 Ho3 Ho2 35.09(17) . .
O6 Ho3 Ho2 60.76(17) . .
O14 Ho3 Ho2 105.4(3) . .
O3 Ho3 Ho2 99.15(16) 2_757 .
O9 Ho3 Ho2 36.94(15) . .
N6 Ho3 Ho2 99.14(19) . .
O4 Ho3 Ho2 159.20(17) 2_757 .
Ho1 Ho3 Ho2 61.82(2) 2_757 .
C1 O1 Ho3 121.5(6) . .
C1 O1 Ho2 127.0(6) . .
Ho3 O1 Ho2 111.2(3) . .
C7 O2 Ho1 116.1(6) . .
C7 O2 Ho2 125.3(6) . .
Ho1 O2 Ho2 114.4(2) . .
C14 O3 Ho3 124.0(6) . 2_757
C14 O3 Ho1 134.3(6) . .
Ho3 O3 Ho1 100.0(2) 2_757 .
C13 O4 C15 116.8(9) . .
C13 O4 Ho3 117.0(6) . 2_757
C15 O4 Ho3 125.3(7) . 2_757
C16 O5 Ho1 127.2(7) . 2_757
C22 O6 Ho3 123.4(6) . .
C22 O6 Ho1 128.0(6) . 2_757
Ho3 O6 Ho1 103.3(2) . 2_757
C29 O7 Ho3 143.1(7) . .
C28 O8 C30 118.2(9) . .
Ho2 O9 Ho1 107.2(3) . 2_757
Ho2 O9 Ho3 103.8(2) . .
Ho1 O9 Ho3 96.9(2) 2_757 .
Ho2 O12 Ho1 104.1(2) 2_757 .
Ho2 O12 Ho2 109.8(2) 2_757 .
Ho1 O12 Ho2 110.3(2) . .
C31 O13 Ho1 127.8(8) . .
C2 N1 C6 118.8(8) . .
C2 N1 Ho2 120.5(7) . .
C6 N1 Ho2 119.9(6) . .
C7 N2 N3 110.0(8) . .
C8 N3 N2 112.9(8) . .
C8 N3 Ho1 131.7(7) . .
N2 N3 Ho1 114.3(6) . .
C17 N4 C21 117.3(9) . .
C17 N4 Ho1 123.4(7) . 2_757
C21 N4 Ho1 119.2(6) . 2_757
C22 N5 N6 110.4(8) . .
C23 N6 N5 112.9(8) . .
C23 N6 Ho3 129.6(7) . .
N5 N6 Ho3 117.4(6) . .
O1 C1 C2 111.7(9) . .
N1 C2 C3 121.7(11) . .
N1 C2 C1 115.0(9) . .
C3 C2 C1 123.3(10) . .
C4 C3 C2 119.7(11) . .
C3 C4 C5 120.1(10) . .
C4 C5 C6 117.1(11) . .
N1 C6 C5 122.5(10) . .
N1 C6 C7 113.7(8) . .
C5 C6 C7 123.8(10) . .
N2 C7 O2 126.9(9) . .
N2 C7 C6 117.3(9) . .
O2 C7 C6 115.7(9) . .
N3 C8 C9 125.4(10) . .
C14 C9 C10 118.8(10) . .
C14 C9 C8 122.6(10) . .
C10 C9 C8 118.6(10) . .
C11 C10 C9 120.9(11) . .
C10 C11 C12 120.2(11) . .
C13 C12 C11 119.2(11) . .
C12 C13 O4 125.1(10) . .
C12 C13 C14 122.6(10) . .
O4 C13 C14 112.2(9) . .
O3 C14 C13 119.2(9) . .
O3 C14 C9 122.6(9) . .
C13 C14 C9 118.1(9) . .
O5 C16 C17 110.5(9) . .
N4 C17 C18 123.5(12) . .
N4 C17 C16 115.5(10) . .
C18 C17 C16 120.9(11) . .
C17 C18 C19 119.0(11) . .
C20 C19 C18 117.9(11) . .
C21 C20 C19 119.8(12) . .
N4 C21 C20 122.5(10) . .
N4 C21 C22 112.4(9) . .
C20 C21 C22 125.1(11) . .
N5 C22 O6 124.8(10) . .
N5 C22 C21 120.5(9) . .
O6 C22 C21 114.6(9) . .
N6 C23 C24 126.8(9) . .
C23 C24 C25 115.8(10) . .
C23 C24 C29 123.9(9) . .
C25 C24 C29 120.3(10) . .
C26 C25 C24 120.7(11) . .
C25 C26 C27 119.7(10) . .
C28 C27 C26 120.4(11) . .
O8 C28 C27 124.2(10) . .
O8 C28 C29 114.0(9) . .
C27 C28 C29 121.7(11) . .
O7 C29 C28 119.9(9) . .
O7 C29 C24 122.9(10) . .
C28 C29 C24 117.1(10) . .

loop_
_geom_bond_atom_site_label_1
_geom_bond_atom_site_label_2
_geom_bond_distance
_geom_bond_site_symmetry_2
Ho2 O1 2.318(7) .
Ho2 O9 2.326(7) .
Ho2 O12 2.378(6) 2_757
Ho2 O2 2.386(6) .
Ho2 O10 2.387(6) .
Ho2 O11 2.406(7) .
Ho2 O12 2.423(6) .
Ho2 N1 2.502(7) .
Ho2 Ho3 3.7579(12) .
Ho2 Ho1 3.7870(12) 2_757
Ho2 Ho2 3.9286(13) 2_757
Ho2 Ho1 3.9755(14) .
Ho1 O6 2.314(7) 2_757
Ho1 O2 2.343(6) .
Ho1 O3 2.364(7) .
Ho1 O9 2.378(6) 2_757
Ho1 O12 2.423(6) .
Ho1 O5 2.451(7) 2_757
Ho1 O13 2.461(7) .
Ho1 N3 2.511(9) .
Ho1 N4 2.557(8) 2_757
Ho1 Ho3 3.6103(10) 2_757
Ho1 Ho2 3.7870(12) 2_757
Ho3 O7 2.201(7) .
Ho3 O1 2.236(7) .
Ho3 O6 2.291(7) .
Ho3 O14 2.331(8) .
Ho3 O3 2.347(7) 2_757
Ho3 O9 2.447(6) .
Ho3 N6 2.511(8) .
Ho3 O4 2.583(7) 2_757
Ho3 Ho1 3.6104(10) 2_757
O1 C1 1.397(11) .
O2 C7 1.305(11) .
O3 C14 1.318(12) .
O3 Ho3 2.347(7) 2_757
O4 C13 1.380(12) .
O4 C15 1.445(14) .
O4 Ho3 2.584(7) 2_757
O5 C16 1.403(14) .
O5 Ho1 2.451(7) 2_757
O6 C22 1.296(11) .
O6 Ho1 2.314(7) 2_757
O7 C29 1.297(12) .
O8 C28 1.374(15) .
O8 C30 1.448(14) .
O9 Ho1 2.378(6) 2_757
O12 Ho2 2.378(6) 2_757
O13 C31 1.436(16) .
O15 C32 1.40(2) .
N1 C2 1.335(13) .
N1 C6 1.353(13) .
N2 C7 1.286(13) .
N2 N3 1.413(12) .
N3 C8 1.294(14) .
N4 C17 1.335(14) .
N4 C21 1.348(14) .
N4 Ho1 2.557(8) 2_757
N5 C22 1.294(13) .
N5 N6 1.417(12) .
N6 C23 1.309(13) .
C1 C2 1.505(16) .
C2 C3 1.378(15) .
C3 C4 1.370(17) .
C4 C5 1.384(17) .
C5 C6 1.401(14) .
C6 C7 1.483(14) .
C8 C9 1.433(16) .
C9 C14 1.412(15) .
C9 C10 1.419(15) .
C10 C11 1.376(17) .
C11 C12 1.402(16) .
C12 C13 1.366(15) .
C13 C14 1.406(15) .
C16 C17 1.524(17) .
C17 C18 1.372(17) .
C18 C19 1.39(2) .
C19 C20 1.378(18) .
C20 C21 1.374(15) .
C21 C22 1.483(14) .
C23 C24 1.414(15) .
C24 C25 1.424(14) .
C24 C29 1.426(15) .
C25 C26 1.377(17) .
C26 C27 1.404(17) .
C27 C28 1.392(16) .
C28 C29 1.416(15) .
